data_4115920
loop_
_publ_author_name
'Jos\'e Barluenga'
'Fernando Aznar'
'Ignacio Guti\'errez'
'Alfredo Mart\'in'
'Santiago Garc\'ia-Granda'
'M. Amparo Llorca-Baraga\~no'

_publ_contact_author
;
      Santiago Garc\'ia-Granda
      Departamento de Qu\'imica F\'isica y Anal\'itica
      Facultad de Qu\'imica
      Universidad de Oviedo
      Avda. Juli\'an Claver\'ia, 8
      33071 Oviedo
      Spain
;
_publ_contact_author_email sgg@sauron.quimica.uniovi.es
_publ_contact_author_fax '0034 98 5103125'
_publ_contact_author_phone '0034 98 5103477'
_publ_section_title
;
 First Stepwise D\"otz Reaction: Isolation and Characterization of a
 Chelated Metallatriene Intermediate. Influence of Its Pattern of
 Substitution in Product Partition
;
_journal_name_full 'Journal of the American Chemical Society'
_journal_page_first 1314
_journal_page_last 1324
_journal_paper_doi 10.1021/ja991865j
_journal_volume 122
_journal_year 2000
_chemical_compound_source synthesis
_chemical_formula_moiety 'C20 H17 Cr N O10'
_chemical_formula_sum 'C20 H17 Cr N O10'
_chemical_formula_weight 483.35
_chemical_name_systematic
; 
 Pentacarbonyl[3-dimethylamino-5-(2-furyl)-1,2-dimethoxycarbonyl-2,4-
 pentadien-1-yliden]chromium (0) 
;
_space_group_IT_number 2
_symmetry_cell_setting triclinic
_symmetry_space_group_name_Hall '-P 1'
_symmetry_space_group_name_H-M 'P -1'
_atom_sites_solution_hydrogens geom
_atom_sites_solution_primary direct
_atom_sites_solution_secondary difmap
_audit_creation_method SHELXL-97
_cell_angle_alpha 103.80(2)
_cell_angle_beta 100.23(2)
_cell_angle_gamma 105.080(13)
_cell_formula_units_Z 2
_cell_length_a 9.1582(18)
_cell_length_b 10.905(2)
_cell_length_c 14.564(5)
_cell_measurement_reflns_used 25
_cell_measurement_temperature 293(2)
_cell_measurement_theta_max 17
_cell_measurement_theta_min 15
_cell_volume 1318.6(6)
_computing_cell_refinement 'CRYSDA (Beurskens et al., 1992)'
_computing_data_collection
;
 CAD-4 Diffractometer Control Software (Enraf-Nonius, 1984)
;
_computing_data_reduction 'REFLEX (local program)'
_computing_molecular_graphics 'EUCLID (Version, 1982)'
_computing_publication_material 'SHELXL-97 (Sheldrick, 1997)'
_computing_structure_refinement 'SHELXL-97 (Sheldrick, 1997)'
_computing_structure_solution 'SHELXS-90 (Sheldrick, 1990)'
_diffrn_ambient_temperature 293(2)
_diffrn_measured_fraction_theta_full 1.000
_diffrn_measured_fraction_theta_max 1.000
_diffrn_measurement_device_type 'Enraf-Nonius CAD-4 diffractometer'
_diffrn_measurement_method '\w-2\ q scan technique'
_diffrn_radiation_monochromator graphite
_diffrn_radiation_source 'fine-focus sealed tube'
_diffrn_radiation_type MoK\a
_diffrn_radiation_wavelength 0.71073
_diffrn_reflns_av_R_equivalents 0.0185
_diffrn_reflns_av_sigmaI/netI 0.0527
_diffrn_reflns_limit_h_max 10
_diffrn_reflns_limit_h_min 0
_diffrn_reflns_limit_k_max 12
_diffrn_reflns_limit_k_min -12
_diffrn_reflns_limit_l_max 17
_diffrn_reflns_limit_l_min -17
_diffrn_reflns_number 4940
_diffrn_reflns_theta_full 24.98
_diffrn_reflns_theta_max 25
_diffrn_reflns_theta_min 1.49
_diffrn_standards_decay_% 5.28
_diffrn_standards_interval_count 200
_diffrn_standards_interval_time 60
_diffrn_standards_number 3
_exptl_absorpt_coefficient_mu 0.590
_exptl_absorpt_correction_type none
_exptl_crystal_colour brown
_exptl_crystal_density_diffrn 1.397
_exptl_crystal_density_meas 1.217
_exptl_crystal_description prismatic
_exptl_crystal_F_000 568
_exptl_crystal_size_max 0.26
_exptl_crystal_size_mid 0.20
_exptl_crystal_size_min 0.17
_refine_diff_density_max 0.543
_refine_diff_density_min -0.520
_refine_diff_density_rms 0.059
_refine_ls_extinction_method none
_refine_ls_goodness_of_fit_ref 1.287
_refine_ls_hydrogen_treatment mixed
_refine_ls_matrix_type full
_refine_ls_number_parameters 329
_refine_ls_number_reflns 4622
_refine_ls_number_restraints 0
_refine_ls_restrained_S_all 1.287
_refine_ls_R_factor_all 0.0998
_refine_ls_R_factor_gt 0.0429
_refine_ls_shift/su_max 0.011
_refine_ls_shift/su_mean 0.000
_refine_ls_structure_factor_coef Fsqd
_refine_ls_weighting_details 'w=1/[\s^2^(Fo^2^)+(0.0508P)^2^+0.0000P] where P=(Fo^2^+2Fc^2^)/3'
_refine_ls_weighting_scheme calc
_refine_ls_wR_factor_obs 0.1102
_refine_ls_wR_factor_ref 0.1226
_reflns_number_gt 2899
_reflns_number_total 4622
_reflns_threshold_expression >2sigma(I)
_cod_data_source_file ja991865j.cif
_cod_data_source_block amf211
_cod_depositor_comments
;
The following automatic conversions were performed:

'_refine_ls_weighting_scheme' value 'calc
w=1/[\s^2^(Fo^2^)+(0.0508P)^2^+0.0000P] where P=(Fo^2^+2Fc^2^)/3' was
changed to 'calc'. New tag '_refine_ls_weighting_details' was
created. The value of the new tag was set to
'w=1/[\s^2^(Fo^2^)+(0.0508P)^2^+0.0000P] where P=(Fo^2^+2Fc^2^)/3'.

Automatic conversion script
Id: cif_fix_values 3143 2015-03-26 13:38:13Z robertas 
;
_cod_database_code 4115920

loop_
_symmetry_equiv_pos_as_xyz
'x, y, z'
'-x, -y, -z'

loop_
_atom_site_label
_atom_site_type_symbol
_atom_site_fract_x
_atom_site_fract_y
_atom_site_fract_z
_atom_site_U_iso_or_equiv
_atom_site_adp_type
_atom_site_occupancy
_atom_site_calc_flag
_atom_site_refinement_flags
Cr Cr 0.12203(6) 0.45091(5) 0.29839(4) 0.03764(17) Uani 1 d .
N N 0.3884(3) 0.2054(3) 0.3458(2) 0.0418(7) Uani 1 d .
O1 O -0.2085(3) 0.1513(3) 0.23591(19) 0.0541(7) Uani 1 d .
O2 O -0.1514(3) 0.1640(2) 0.09470(17) 0.0464(6) Uani 1 d .
O3 O -0.0618(3) -0.0493(2) 0.1497(2) 0.0716(9) Uani 1 d .
O4 O 0.1846(3) -0.0509(2) 0.18469(19) 0.0514(6) Uani 1 d .
O5 O 0.5829(3) 0.3650(2) 0.07898(18) 0.0522(6) Uani 1 d .
O6 O 0.1084(4) 0.4598(3) 0.0910(2) 0.0870(10) Uani 1 d .
O7 O 0.4739(3) 0.5313(3) 0.3670(3) 0.0953(12) Uani 1 d .
O8 O -0.2067(3) 0.4663(3) 0.2805(2) 0.0755(9) Uani 1 d .
O9 O 0.2019(4) 0.7468(3) 0.3806(2) 0.0777(9) Uani 1 d .
O10 O 0.1013(5) 0.3874(4) 0.4876(2) 0.0990(12) Uani 1 d .
C1 C 0.0584(4) 0.2403(3) 0.2331(2) 0.0341(7) Uani 1 d .
C2 C 0.1445(3) 0.1563(3) 0.2263(2) 0.0340(7) Uani 1 d .
C3 C 0.3188(4) 0.2071(3) 0.2601(2) 0.0356(7) Uani 1 d .
C4 C 0.4067(4) 0.2567(3) 0.1972(2) 0.0401(8) Uani 1 d .
H4 H 0.5143 0.2965 0.2216 0.048 Uiso 1 calc R
C5 C 0.3421(4) 0.2488(3) 0.1054(2) 0.0391(8) Uani 1 d .
H5 H 0.2345 0.2083 0.0815 0.047 Uiso 1 calc R
C6 C 0.4263(4) 0.2979(3) 0.0416(3) 0.0427(8) Uani 1 d .
C7 C 0.3864(5) 0.2896(4) -0.0540(3) 0.0557(10) Uani 1 d .
H7 H 0.2873 0.2489 -0.0966 0.067 Uiso 1 calc R
C8 C 0.5231(6) 0.3541(4) -0.0769(3) 0.0621(11) Uani 1 d .
H8 H 0.5320 0.3646 -0.1374 0.074 Uiso 1 calc R
C9 C 0.6368(5) 0.3971(4) 0.0047(3) 0.0608(11) Uani 1 d .
H9 H 0.7402 0.4434 0.0099 0.073 Uiso 1 calc R
C10 C 0.5605(4) 0.2521(4) 0.3840(3) 0.0596(11) Uani 1 d .
H10A H 0.6069 0.2146 0.3347 0.089 Uiso 1 calc R
H10B H 0.5878 0.2246 0.4409 0.089 Uiso 1 calc R
H10C H 0.5987 0.3475 0.4012 0.089 Uiso 1 calc R
C11 C 0.3044(5) 0.1550(4) 0.4120(3) 0.0611(11) Uani 1 d .
H11A H 0.1944 0.1378 0.3870 0.092 Uiso 1 calc R
H11B H 0.3402 0.2200 0.4754 0.092 Uiso 1 calc R
H11C H 0.3233 0.0741 0.4171 0.092 Uiso 1 calc R
C12 C -0.1129(4) 0.1781(3) 0.1907(3) 0.0380(8) Uani 1 d .
C13 C -0.3129(4) 0.0917(4) 0.0451(3) 0.0643(11) Uani 1 d .
H13A H -0.3385 0.0040 0.0525 0.096 Uiso 1 calc R
H13B H -0.3296 0.0851 -0.0231 0.096 Uiso 1 calc R
H13C H -0.3784 0.1378 0.0729 0.096 Uiso 1 calc R
C14 C 0.0752(4) 0.0102(3) 0.1824(3) 0.0439(8) Uani 1 d .
C15 C 0.1275(5) -0.1943(4) 0.1458(3) 0.0670(12) Uani 1 d .
H15A H 0.0627 -0.2304 0.1842 0.100 Uiso 1 calc R
H15B H 0.2144 -0.2282 0.1481 0.100 Uiso 1 calc R
H15C H 0.0674 -0.2196 0.0793 0.100 Uiso 1 calc R
C16 C 0.1171(5) 0.4593(3) 0.1702(3) 0.0522(10) Uani 1 d .
C17 C 0.3409(5) 0.4906(4) 0.3353(3) 0.0575(11) Uani 1 d .
C18 C -0.0869(4) 0.4521(3) 0.2833(3) 0.0478(9) Uani 1 d .
C19 C 0.1703(4) 0.6332(4) 0.3508(3) 0.0502(9) Uani 1 d .
C20 C 0.1103(5) 0.4124(4) 0.4170(3) 0.0571(10) Uani 1 d .
C21 C 0.2616(5) 0.0767(4) 0.6709(3) 0.0626(11) Uani 1 d .
Cl1 Cl 0.15537(17) -0.05117(13) 0.56297(9) 0.0886(4) Uani 1 d .
Cl2 Cl 0.2098(2) 0.21972(14) 0.67394(11) 0.0998(5) Uani 1 d .
Cl3 Cl 0.46107(16) 0.11325(15) 0.67446(12) 0.1069(5) Uani 1 d .

loop_
_atom_site_aniso_label
_atom_site_aniso_U_11
_atom_site_aniso_U_22
_atom_site_aniso_U_33
_atom_site_aniso_U_23
_atom_site_aniso_U_13
_atom_site_aniso_U_12
Cr 0.0327(3) 0.0369(3) 0.0404(3) 0.0076(2) 0.0103(2) 0.0090(2)
N 0.0361(16) 0.0506(17) 0.0405(16) 0.0162(13) 0.0094(13) 0.0145(14)
O1 0.0373(14) 0.0613(17) 0.0666(17) 0.0238(14) 0.0261(13) 0.0077(12)
O2 0.0350(13) 0.0517(15) 0.0433(14) 0.0117(11) 0.0036(11) 0.0051(11)
O3 0.0378(16) 0.0364(15) 0.125(3) 0.0119(15) 0.0076(16) 0.0059(13)
O4 0.0431(15) 0.0393(14) 0.0683(17) 0.0092(12) 0.0110(13) 0.0159(12)
O5 0.0439(15) 0.0596(16) 0.0534(15) 0.0221(13) 0.0194(13) 0.0072(13)
O6 0.118(3) 0.089(2) 0.061(2) 0.0357(18) 0.040(2) 0.019(2)
O7 0.0367(18) 0.060(2) 0.153(3) -0.006(2) 0.0022(19) 0.0049(15)
O8 0.0419(17) 0.076(2) 0.096(2) 0.0028(17) 0.0084(16) 0.0248(15)
O9 0.090(2) 0.0409(17) 0.089(2) 0.0006(15) 0.0206(18) 0.0162(16)
O10 0.153(4) 0.109(3) 0.055(2) 0.034(2) 0.038(2) 0.059(3)
C1 0.0303(17) 0.0376(18) 0.0327(17) 0.0116(14) 0.0103(14) 0.0056(15)
C2 0.0263(17) 0.0374(18) 0.0382(18) 0.0140(15) 0.0112(14) 0.0055(14)
C3 0.0353(18) 0.0304(17) 0.0391(19) 0.0064(14) 0.0107(15) 0.0102(14)
C4 0.0299(18) 0.045(2) 0.044(2) 0.0124(16) 0.0110(16) 0.0084(15)
C5 0.0325(18) 0.0357(18) 0.047(2) 0.0101(15) 0.0126(16) 0.0077(15)
C6 0.043(2) 0.0355(19) 0.046(2) 0.0102(16) 0.0140(17) 0.0072(16)
C7 0.060(3) 0.048(2) 0.046(2) 0.0093(18) 0.0100(19) 0.0024(19)
C8 0.083(3) 0.057(3) 0.049(2) 0.018(2) 0.033(2) 0.013(2)
C9 0.060(3) 0.062(3) 0.064(3) 0.024(2) 0.034(2) 0.010(2)
C10 0.038(2) 0.078(3) 0.058(2) 0.019(2) -0.0007(18) 0.020(2)
C11 0.063(3) 0.082(3) 0.048(2) 0.031(2) 0.019(2) 0.025(2)
C12 0.0372(19) 0.0309(17) 0.047(2) 0.0123(15) 0.0114(17) 0.0122(15)
C13 0.040(2) 0.057(3) 0.072(3) 0.007(2) -0.009(2) 0.0036(19)
C14 0.039(2) 0.039(2) 0.054(2) 0.0146(17) 0.0121(17) 0.0123(17)
C15 0.069(3) 0.042(2) 0.089(3) 0.012(2) 0.018(2) 0.022(2)
C16 0.053(2) 0.041(2) 0.064(3) 0.0168(19) 0.025(2) 0.0103(18)
C17 0.041(2) 0.038(2) 0.083(3) 0.003(2) 0.013(2) 0.0115(18)
C18 0.043(2) 0.041(2) 0.051(2) 0.0055(17) 0.0094(18) 0.0097(18)
C19 0.043(2) 0.050(2) 0.052(2) 0.0079(19) 0.0112(18) 0.0133(19)
C20 0.070(3) 0.054(2) 0.046(2) 0.0114(19) 0.013(2) 0.023(2)
C21 0.064(3) 0.058(3) 0.066(3) 0.018(2) 0.017(2) 0.020(2)
Cl1 0.0959(10) 0.0799(8) 0.0696(8) 0.0163(6) -0.0004(7) 0.0140(7)
Cl2 0.1415(13) 0.0902(9) 0.0995(10) 0.0415(8) 0.0428(9) 0.0690(10)
Cl3 0.0648(8) 0.1026(11) 0.1300(13) 0.0058(9) 0.0194(8) 0.0184(8)

loop_
_atom_type_symbol
_atom_type_description
_atom_type_scat_dispersion_real
_atom_type_scat_dispersion_imag
_atom_type_scat_source
C C 0.0033 0.0016 'International Tables Vol C Tables 4.2.6.8 and 6.1.1.4'
H H 0.0000 0.0000 'International Tables Vol C Tables 4.2.6.8 and 6.1.1.4'
O O 0.0106 0.0060 'International Tables Vol C Tables 4.2.6.8 and 6.1.1.4'
Cr Cr 0.3209 0.6236 'International Tables Vol C Tables 4.2.6.8 and 6.1.1.4'
N N 0.0061 0.0033 'International Tables Vol C Tables 4.2.6.8 and 6.1.1.4'
Cl Cl 0.1484 0.1585 'International Tables Vol C Tables 4.2.6.8 and 6.1.1.4'

loop_
_geom_angle_atom_site_label_1
_geom_angle_atom_site_label_2
_geom_angle_atom_site_label_3
_geom_angle
_geom_angle_publ_flag
C19 Cr C17 83.03(16) yes
C19 Cr C16 93.77(16) yes
C17 Cr C16 93.97(18) yes
C19 Cr C20 95.31(17) yes
C17 Cr C20 89.48(19) yes
C16 Cr C20 170.62(16) yes
C19 Cr C18 83.78(16) yes
C17 Cr C18 166.08(15) yes
C16 Cr C18 91.31(17) yes
C20 Cr C18 87.33(17) yes
C19 Cr C1 177.57(15) yes
C17 Cr C1 98.91(14) yes
C16 Cr C1 84.66(14) yes
C20 Cr C1 86.19(14) yes
C18 Cr C1 94.39(14) yes
C3 N C11 123.2(3) yes
C3 N C10 123.0(3) yes
C11 N C10 113.8(3) yes
C12 O2 C13 115.1(3) yes
C14 O4 C15 115.8(3) yes
C9 O5 C6 106.4(3) yes
C2 C1 C12 116.0(3) yes
C2 C1 Cr 131.8(2) yes
C12 C1 Cr 112.2(2) yes
C1 C2 C14 123.2(3) yes
C1 C2 C3 121.3(3) yes
C14 C2 C3 115.5(3) yes
N C3 C4 121.2(3) yes
N C3 C2 119.7(3) yes
C4 C3 C2 119.1(3) yes
C5 C4 C3 123.4(3) yes
C5 C4 H4 118.3 yes
C3 C4 H4 118.3 yes
C4 C5 C6 124.5(3) yes
C4 C5 H5 117.7 yes
C6 C5 H5 117.7 yes
C7 C6 O5 108.9(3) yes
C7 C6 C5 133.5(4) yes
O5 C6 C5 117.6(3) yes
C6 C7 C8 106.9(4) yes
C6 C7 H7 126.5 yes
C8 C7 H7 126.5 yes
C9 C8 C7 106.6(3) yes
C9 C8 H8 126.7 yes
C7 C8 H8 126.7 yes
C8 C9 O5 111.1(4) yes
C8 C9 H9 124.4 yes
O5 C9 H9 124.4 yes
N C10 H10A 109.5 yes
N C10 H10B 109.5 yes
H10A C10 H10B 109.5 yes
N C10 H10C 109.5 yes
H10A C10 H10C 109.5 yes
H10B C10 H10C 109.5 yes
N C11 H11A 109.5 yes
N C11 H11B 109.5 yes
H11A C11 H11B 109.5 yes
N C11 H11C 109.5 yes
H11A C11 H11C 109.5 yes
H11B C11 H11C 109.5 yes
O1 C12 O2 123.0(3) yes
O1 C12 C1 125.6(3) yes
O2 C12 C1 111.2(3) yes
O2 C13 H13A 109.5 yes
O2 C13 H13B 109.5 yes
H13A C13 H13B 109.5 yes
O2 C13 H13C 109.5 yes
H13A C13 H13C 109.5 yes
H13B C13 H13C 109.5 yes
O3 C14 O4 122.7(3) yes
O3 C14 C2 125.5(3) yes
O4 C14 C2 111.8(3) yes
O4 C15 H15A 109.5 yes
O4 C15 H15B 109.5 yes
H15A C15 H15B 109.5 yes
O4 C15 H15C 109.5 yes
H15A C15 H15C 109.5 yes
H15B C15 H15C 109.5 yes
O6 C16 Cr 177.1(4) yes
O7 C17 Cr 170.1(3) yes
O8 C18 Cr 172.8(3) yes
O9 C19 Cr 177.8(3) yes
O10 C20 Cr 178.9(4) yes
Cl2 C21 Cl1 110.9(2) yes
Cl2 C21 Cl3 108.5(2) yes
Cl1 C21 Cl3 108.3(2) yes

loop_
_geom_bond_atom_site_label_1
_geom_bond_atom_site_label_2
_geom_bond_distance
_geom_bond_publ_flag
Cr C19 1.851(4) yes
Cr C17 1.884(4) yes
Cr C16 1.884(4) yes
Cr C20 1.887(4) yes
Cr C18 1.891(4) yes
Cr C1 2.141(3) yes
N C3 1.304(4) yes
N C11 1.455(4) yes
N C10 1.480(4) yes
O1 C12 1.204(4) yes
O2 C12 1.340(4) yes
O2 C13 1.440(4) yes
O3 C14 1.199(4) yes
O4 C14 1.340(4) yes
O4 C15 1.445(4) yes
O5 C9 1.349(4) yes
O5 C6 1.369(4) yes
O6 C16 1.144(5) yes
O7 C17 1.146(4) yes
O8 C18 1.142(4) yes
O9 C19 1.149(4) yes
O10 C20 1.137(4) yes
C1 C2 1.354(4) yes
C1 C12 1.485(4) yes
C2 C14 1.481(4) yes
C2 C3 1.493(4) yes
C3 C4 1.432(4) yes
C4 C5 1.336(5) yes
C4 H4 0.9300 yes
C5 C6 1.422(5) yes
C5 H5 0.9300 yes
C6 C7 1.350(5) yes
C7 C8 1.405(5) yes
C7 H7 0.9300 yes
C8 C9 1.325(6) yes
C8 H8 0.9300 yes
C9 H9 0.9300 yes
C10 H10A 0.9600 yes
C10 H10B 0.9600 yes
C10 H10C 0.9600 yes
C11 H11A 0.9600 yes
C11 H11B 0.9600 yes
C11 H11C 0.9600 yes
C13 H13A 0.9600 yes
C13 H13B 0.9600 yes
C13 H13C 0.9600 yes
C15 H15A 0.9600 yes
C15 H15B 0.9600 yes
C15 H15C 0.9600 yes
C21 Cl2 1.737(4) yes
C21 Cl1 1.752(4) yes
C21 Cl3 1.754(4) yes

loop_
_geom_torsion_atom_site_label_1
_geom_torsion_atom_site_label_2
_geom_torsion_atom_site_label_3
_geom_torsion_atom_site_label_4
_geom_torsion
_geom_torsion_publ_flag
C19 Cr C1 C2 148(3) yes
C17 Cr C1 C2 4.9(3) yes
C16 Cr C1 C2 98.1(3) yes
C20 Cr C1 C2 -84.0(3) yes
C18 Cr C1 C2 -171.0(3) yes
C19 Cr C1 C12 -34(3) yes
C17 Cr C1 C12 -176.9(2) yes
C16 Cr C1 C12 -83.7(2) yes
C20 Cr C1 C12 94.2(3) yes
C18 Cr C1 C12 7.2(2) yes
C12 C1 C2 C14 -1.9(5) yes
Cr C1 C2 C14 176.2(2) yes
C12 C1 C2 C3 175.8(3) yes
Cr C1 C2 C3 -6.0(5) yes
C11 N C3 C4 -179.5(3) yes
C10 N C3 C4 -0.7(5) yes
C11 N C3 C2 0.4(5) yes
C10 N C3 C2 179.1(3) yes
C1 C2 C3 N 99.1(4) yes
C14 C2 C3 N -83.1(4) yes
C1 C2 C3 C4 -81.1(4) yes
C14 C2 C3 C4 96.8(4) yes
N C3 C4 C5 173.3(3) yes
C2 C3 C4 C5 -6.5(5) yes
C3 C4 C5 C6 179.6(3) yes
C9 O5 C6 C7 0.1(4) yes
C9 O5 C6 C5 178.0(3) yes
C4 C5 C6 C7 173.2(4) yes
C4 C5 C6 O5 -4.1(5) yes
O5 C6 C7 C8 -0.1(4) yes
C5 C6 C7 C8 -177.6(4) yes
C6 C7 C8 C9 0.2(5) yes
C7 C8 C9 O5 -0.1(5) yes
C6 O5 C9 C8 0.0(4) yes
C13 O2 C12 O1 -11.0(5) yes
C13 O2 C12 C1 173.7(3) yes
C2 C1 C12 O1 99.3(4) yes
Cr C1 C12 O1 -79.2(4) yes
C2 C1 C12 O2 -85.6(3) yes
Cr C1 C12 O2 95.9(3) yes
C15 O4 C14 O3 -0.5(5) yes
C15 O4 C14 C2 178.3(3) yes
C1 C2 C14 O3 -1.0(6) yes
C3 C2 C14 O3 -178.8(4) yes
C1 C2 C14 O4 -179.7(3) yes
C3 C2 C14 O4 2.4(4) yes
C19 Cr C16 O6 -136(7) yes
C17 Cr C16 O6 141(7) yes
C20 Cr C16 O6 30(7) yes
C18 Cr C16 O6 -52(7) yes
C1 Cr C16 O6 42(7) yes
C19 Cr C17 O7 22(2) yes
C16 Cr C17 O7 115(2) yes
C20 Cr C17 O7 -74(2) yes
C18 Cr C17 O7 3(3) yes
C1 Cr C17 O7 -160(2) yes
C19 Cr C18 O8 -13(3) yes
C17 Cr C18 O8 5(3) yes
C16 Cr C18 O8 -107(3) yes
C20 Cr C18 O8 82(3) yes
C1 Cr C18 O8 168(3) yes
C17 Cr C19 O9 74(9) yes
C16 Cr C19 O9 -20(9) yes
C20 Cr C19 O9 163(9) yes
C18 Cr C19 O9 -110(9) yes
C1 Cr C19 O9 -69(10) yes
C19 Cr C20 O10 146(19) yes
C17 Cr C20 O10 -131(19) yes
C16 Cr C20 O10 -19(19) yes
C18 Cr C20 O10 63(19) yes
C1 Cr C20 O10 -32(19) yes
